data_4333307
loop_
_publ_author_name
'Kapre, Ruta R.'
'Bothe, Eberhard'
'Weyherm\"uller, Thomas'
'DeBeer George, Serena'
'Wieghardt, Karl'

_publ_section_title
;
 Electronic Structure of Neutral and Monoanionic
 Tris(benzene-1,2-dithiolato)metal Complexes of Molybdenum and Tungsten
;
_journal_issue 14
_journal_name_full 'Inorganic Chemistry'
_journal_page_first 5642
_journal_page_last 5650
_journal_paper_doi 10.1021/ic700600r
_journal_volume 46
_journal_year 2007
_chemical_formula_moiety '[C42 H60 S6 W], 0.5 MeCN'
_chemical_formula_sum 'C43 H61.5 N0.5 S6 W'
_chemical_formula_weight 961.64
_chemical_name_systematic
; 
 ? 
;
_space_group_IT_number 14
_symmetry_cell_setting monoclinic
_symmetry_space_group_name_Hall '-P 2yn'
_symmetry_space_group_name_H-M 'P 1 21/n 1'
_atom_sites_solution_hydrogens geom
_atom_sites_solution_primary direct
_atom_sites_solution_secondary difmap
_audit_creation_method SHELXL-97
_cell_angle_alpha 90.00
_cell_angle_beta 94.045(5)
_cell_angle_gamma 90.00
_cell_formula_units_Z 4
_cell_length_a 10.7227(2)
_cell_length_b 18.7101(4)
_cell_length_c 23.7213(5)
_cell_measurement_temperature 100(2)
_cell_volume 4747.18(17)
_computing_cell_refinement 'Nonius Collect Software'
_computing_data_collection 'Nonius Collect Software'
_computing_data_reduction 'Nonius Collect Software'
_computing_structure_refinement 'SHELXL-97 (Sheldrick, 1997)'
_computing_structure_solution 'SHELXS-97 (Sheldrick, 1990)'
_diffrn_ambient_temperature 100(2)
_diffrn_measured_fraction_theta_full 0.997
_diffrn_measured_fraction_theta_max 0.997
_diffrn_measurement_device_type 'Nonius Kappa-CCD'
_diffrn_measurement_method '1636 images at 0.9 deg. stepwise rotation in omega and phi, 18 sec./frame'
_diffrn_radiation_monochromator graphite
_diffrn_radiation_source 'rotating anode, 50 kV, 80 mA'
_diffrn_radiation_type MoK\a
_diffrn_radiation_wavelength 0.71073
_diffrn_reflns_av_R_equivalents 0.0532
_diffrn_reflns_av_sigmaI/netI 0.0199
_diffrn_reflns_limit_h_max 13
_diffrn_reflns_limit_h_min -13
_diffrn_reflns_limit_k_max 23
_diffrn_reflns_limit_k_min -23
_diffrn_reflns_limit_l_max 29
_diffrn_reflns_limit_l_min -29
_diffrn_reflns_number 90719
_diffrn_reflns_theta_full 26.35
_diffrn_reflns_theta_max 26.35
_diffrn_reflns_theta_min 2.98
_exptl_absorpt_coefficient_mu 2.725
_exptl_absorpt_correction_T_max 0.8972
_exptl_absorpt_correction_T_min 0.5493
_exptl_absorpt_correction_type gaussian
_exptl_crystal_colour 'dark brown'
_exptl_crystal_density_diffrn 1.346
_exptl_crystal_density_method 'not measured'
_exptl_crystal_description 'transparent parallelepiped'
_exptl_crystal_F_000 1972
_exptl_crystal_size_max 0.28
_exptl_crystal_size_mid 0.17
_exptl_crystal_size_min 0.04
_refine_diff_density_max 1.670
_refine_diff_density_min -1.583
_refine_diff_density_rms 0.098
_refine_ls_extinction_method none
_refine_ls_goodness_of_fit_ref 1.133
_refine_ls_hydrogen_treatment mixed
_refine_ls_matrix_type full
_refine_ls_number_parameters 516
_refine_ls_number_reflns 9679
_refine_ls_number_restraints 3
_refine_ls_restrained_S_all 1.132
_refine_ls_R_factor_all 0.0358
_refine_ls_R_factor_gt 0.0340
_refine_ls_shift/su_max 0.002
_refine_ls_shift/su_mean 0.000
_refine_ls_structure_factor_coef Fsqd
_refine_ls_weighting_details 'calc w=1/[\s^2^(Fo^2^)+(0.0177P)^2^+20.2761P] where P=(Fo^2^+2Fc^2^)/3'
_refine_ls_weighting_scheme calc
_refine_ls_wR_factor_gt 0.0774
_refine_ls_wR_factor_ref 0.0786
_reflns_number_gt 9211
_reflns_number_total 9679
_reflns_threshold_expression >2sigma(I)
_cod_data_source_file ic700600rsup1.cif
_cod_data_source_block 3
_cod_depositor_comments
;
The following automatic conversions were performed:

'_symmetry_cell_setting' value 'Monoclinic' changed to 'monoclinic'
according to /home/saulius/struct/CIF-dictionaries/cif_core.dic
dictionary named 'cif_core.dic' version 2.4.2 from
2011-04-26.

'_exptl_absorpt_correction_type' value 'Gaussian'
changed to 'gaussian' according to
/home/saulius/struct/CIF-dictionaries/cif_core.dic dictionary named
'cif_core.dic' version 2.4.2 from 2011-04-26.

Automatic conversion script
Id: cif_fix_values 1891 2012-01-12 08:04:46Z andrius 
;
_cod_original_sg_symbol_H-M P2(1)/n
_cod_original_formula_sum 'C43 H61.50 N0.50 S6 W'
_cod_database_code 4333307

loop_
_symmetry_equiv_pos_as_xyz
'x, y, z'
'-x+1/2, y+1/2, -z+1/2'
'-x, -y, -z'
'x-1/2, -y-1/2, z-1/2'

loop_
_atom_site_label
_atom_site_type_symbol
_atom_site_fract_x
_atom_site_fract_y
_atom_site_fract_z
_atom_site_U_iso_or_equiv
_atom_site_adp_type
_atom_site_occupancy
_atom_site_symmetry_multiplicity
_atom_site_calc_flag
_atom_site_refinement_flags
_atom_site_disorder_assembly
_atom_site_disorder_group
W1 W 0.877178(12) 0.753095(7) 0.232955(5) 0.01473(5) Uani 1 1 d . . .
S1 S 0.95700(9) 0.78133(6) 0.14544(4) 0.0174(2) Uani 0.8728(10) 1 d P A 1
S2 S 0.68551(9) 0.77561(6) 0.17961(4) 0.0177(2) Uani 0.8728(10) 1 d P A 1
S21 S 0.77990(10) 0.81981(6) 0.30199(5) 0.0215(2) Uani 0.8728(10) 1 d P A 1
S22 S 1.05097(10) 0.81995(6) 0.26864(5) 0.0214(2) Uani 0.8728(10) 1 d P A 1
S41 S 0.76400(9) 0.65651(6) 0.26826(4) 0.0193(2) Uani 0.8728(10) 1 d P A 1
S42 S 1.03451(9) 0.66507(5) 0.23318(4) 0.0172(2) Uani 0.8728(10) 1 d P A 1
S1X S 0.9594(6) 0.7338(4) 0.1455(3) 0.0174(2) Uani 0.1272(10) 1 d P A 2
S2X S 0.6898(6) 0.7346(5) 0.1809(3) 0.0177(2) Uani 0.1272(10) 1 d P A 2
S21X S 0.7634(7) 0.8448(4) 0.2758(3) 0.0215(2) Uani 0.1272(10) 1 d P A 2
S22X S 1.0325(7) 0.8444(4) 0.2379(3) 0.0214(2) Uani 0.1272(10) 1 d P A 2
S41X S 0.7853(6) 0.6806(4) 0.3007(3) 0.0193(2) Uani 0.1272(10) 1 d P A 2
S42X S 1.0589(6) 0.6884(4) 0.2664(3) 0.0172(2) Uani 0.1272(10) 1 d P A 2
C1 C 0.8388(3) 0.7655(2) 0.09237(15) 0.0216(7) Uani 1 1 d . . .
C2 C 0.7151(3) 0.7643(2) 0.10909(15) 0.0207(7) Uani 1 1 d . A .
C3 C 0.6119(3) 0.7609(2) 0.06879(15) 0.0196(7) Uani 1 1 d . . .
H3 H 0.5293 0.7603 0.0808 0.024 Uiso 1 1 calc R A .
C4 C 0.6312(3) 0.7586(2) 0.01212(15) 0.0202(7) Uani 1 1 d . A .
C5 C 0.7555(3) 0.7582(2) -0.00369(15) 0.0212(7) Uani 1 1 d . . .
H5 H 0.7683 0.7558 -0.0429 0.025 Uiso 1 1 calc R A .
C6 C 0.8597(3) 0.76102(19) 0.03367(15) 0.0191(7) Uani 1 1 d . A .
C7 C 0.9910(3) 0.7595(2) 0.01138(16) 0.0227(8) Uani 1 1 d . . .
C8 C 1.0651(4) 0.6947(3) 0.0360(2) 0.0364(10) Uani 1 1 d . A .
H8A H 1.0184 0.6507 0.0267 0.055 Uiso 1 1 calc R . .
H8B H 1.0774 0.6996 0.0771 0.055 Uiso 1 1 calc R . .
H8C H 1.1466 0.6925 0.0198 0.055 Uiso 1 1 calc R . .
C9 C 0.9858(4) 0.7525(2) -0.05323(17) 0.0309(9) Uani 1 1 d . A .
H9A H 0.9415 0.7085 -0.0648 0.046 Uiso 1 1 calc R . .
H9B H 1.0710 0.7509 -0.0656 0.046 Uiso 1 1 calc R . .
H9C H 0.9415 0.7937 -0.0705 0.046 Uiso 1 1 calc R . .
C10 C 1.0609(4) 0.8299(3) 0.02587(18) 0.0330(10) Uani 1 1 d . A .
H10A H 1.1437 0.8285 0.0109 0.049 Uiso 1 1 calc R . .
H10B H 1.0701 0.8360 0.0670 0.049 Uiso 1 1 calc R . .
H10C H 1.0132 0.8702 0.0089 0.049 Uiso 1 1 calc R . .
C11 C 0.5244(4) 0.7540(3) -0.03389(17) 0.0341(10) Uani 1 1 d . . .
C12 C 0.5391(5) 0.8096(5) -0.0790(3) 0.088(3) Uani 1 1 d . A .
H12A H 0.4715 0.8044 -0.1087 0.132 Uiso 1 1 calc R . .
H12B H 0.6199 0.8031 -0.0953 0.132 Uiso 1 1 calc R . .
H12C H 0.5355 0.8574 -0.0623 0.132 Uiso 1 1 calc R . .
C13 C 0.3975(4) 0.7584(3) -0.0108(2) 0.0402(11) Uani 1 1 d . A .
H13A H 0.3892 0.8042 0.0086 0.060 Uiso 1 1 calc R . .
H13B H 0.3879 0.7192 0.0159 0.060 Uiso 1 1 calc R . .
H13C H 0.3327 0.7547 -0.0419 0.060 Uiso 1 1 calc R . .
C14 C 0.5326(5) 0.6795(4) -0.0626(3) 0.076(2) Uani 1 1 d . A .
H14A H 0.5284 0.6419 -0.0340 0.114 Uiso 1 1 calc R . .
H14B H 0.6117 0.6756 -0.0806 0.114 Uiso 1 1 calc R . .
H14C H 0.4627 0.6739 -0.0912 0.114 Uiso 1 1 calc R . .
C21 C 0.8713(4) 0.8977(2) 0.31533(16) 0.0249(8) Uani 1 1 d . . .
C22 C 0.9947(4) 0.8947(2) 0.30085(17) 0.0262(8) Uani 1 1 d . A .
C23 C 1.0831(4) 0.9483(2) 0.31677(17) 0.0282(8) Uani 1 1 d . . .
H23 H 1.1667 0.9447 0.3062 0.034 Uiso 1 1 calc R A .
C24 C 1.0461(4) 1.0059(2) 0.34787(19) 0.0342(10) Uani 1 1 d . A .
C25 C 0.9196(4) 1.0096(2) 0.3601(2) 0.0355(10) Uani 1 1 d . . .
H25 H 0.8942 1.0503 0.3803 0.043 Uiso 1 1 calc R A .
C26 C 0.8298(4) 0.9591(2) 0.34527(16) 0.0262(8) Uani 1 1 d . A .
C27 C 0.6949(4) 0.9690(2) 0.36203(18) 0.0311(9) Uani 1 1 d . . .
C28 C 0.6737(5) 1.0438(3) 0.3873(3) 0.0580(16) Uani 1 1 d . A .
H28A H 0.5848 1.0500 0.3931 0.087 Uiso 1 1 calc R . .
H28B H 0.7003 1.0805 0.3612 0.087 Uiso 1 1 calc R . .
H28C H 0.7227 1.0482 0.4236 0.087 Uiso 1 1 calc R . .
C29 C 0.6649(5) 0.9127(3) 0.40589(19) 0.0388(11) Uani 1 1 d . A .
H29A H 0.7203 0.9193 0.4402 0.058 Uiso 1 1 calc R . .
H29B H 0.6776 0.8649 0.3905 0.058 Uiso 1 1 calc R . .
H29C H 0.5777 0.9179 0.4151 0.058 Uiso 1 1 calc R . .
C30 C 0.6002(4) 0.9622(3) 0.3095(2) 0.0451(12) Uani 1 1 d . A .
H30A H 0.5157 0.9724 0.3206 0.068 Uiso 1 1 calc R . .
H30B H 0.6031 0.9136 0.2944 0.068 Uiso 1 1 calc R . .
H30C H 0.6221 0.9964 0.2805 0.068 Uiso 1 1 calc R . .
C31 C 1.1392(5) 1.0628(3) 0.3704(2) 0.0514(14) Uani 1 1 d . . .
C32 C 1.2714(5) 1.0464(3) 0.3574(3) 0.0559(15) Uani 1 1 d . A .
H32A H 1.2972 1.0008 0.3748 0.084 Uiso 1 1 calc R . .
H32B H 1.3268 1.0845 0.3725 0.084 Uiso 1 1 calc R . .
H32C H 1.2763 1.0433 0.3164 0.084 Uiso 1 1 calc R . .
C33 C 1.1345(7) 1.0662(5) 0.4355(3) 0.094(3) Uani 1 1 d . A .
H33A H 1.1575 1.0196 0.4519 0.142 Uiso 1 1 calc R . .
H33B H 1.0497 1.0787 0.4450 0.142 Uiso 1 1 calc R . .
H33C H 1.1934 1.1026 0.4508 0.142 Uiso 1 1 calc R . .
C34 C 1.1011(7) 1.1346(3) 0.3445(4) 0.096(3) Uani 1 1 d . A .
H34A H 1.1597 1.1715 0.3591 0.144 Uiso 1 1 calc R . .
H34B H 1.0165 1.1467 0.3545 0.144 Uiso 1 1 calc R . .
H34C H 1.1027 1.1319 0.3033 0.144 Uiso 1 1 calc R . .
C41 C 0.8756(3) 0.59855(19) 0.30190(16) 0.0203(7) Uani 1 1 d . . .
C42 C 0.9993(3) 0.60493(19) 0.28567(16) 0.0197(7) Uani 1 1 d . A .
C43 C 1.0941(3) 0.5590(2) 0.30747(17) 0.0235(8) Uani 1 1 d . . .
H43 H 1.1769 0.5642 0.2962 0.028 Uiso 1 1 calc R A .
C44 C 1.0671(4) 0.5065(2) 0.34503(18) 0.0263(8) Uani 1 1 d . A .
C45 C 0.9422(4) 0.4992(2) 0.35927(17) 0.0258(8) Uani 1 1 d . . .
H45 H 0.9239 0.4617 0.3844 0.031 Uiso 1 1 calc R A .
C46 C 0.8446(3) 0.54257(19) 0.33947(15) 0.0184(7) Uani 1 1 d . A .
C47 C 0.7117(3) 0.5295(2) 0.35775(16) 0.0216(7) Uani 1 1 d . . .
C48 C 0.6642(4) 0.5951(2) 0.3889(2) 0.0366(10) Uani 1 1 d . A .
H48A H 0.5816 0.5848 0.4021 0.055 Uiso 1 1 calc R . .
H48B H 0.6582 0.6361 0.3631 0.055 Uiso 1 1 calc R . .
H48C H 0.7227 0.6063 0.4213 0.055 Uiso 1 1 calc R . .
C49 C 0.6246(4) 0.5108(3) 0.30634(19) 0.0401(11) Uani 1 1 d . A .
H49A H 0.6556 0.4680 0.2881 0.060 Uiso 1 1 calc R . .
H49B H 0.6219 0.5507 0.2795 0.060 Uiso 1 1 calc R . .
H49C H 0.5404 0.5018 0.3183 0.060 Uiso 1 1 calc R . .
C50 C 0.7083(4) 0.4668(3) 0.3996(2) 0.0389(11) Uani 1 1 d . A .
H50A H 0.6223 0.4594 0.4099 0.058 Uiso 1 1 calc R . .
H50B H 0.7621 0.4777 0.4336 0.058 Uiso 1 1 calc R . .
H50C H 0.7383 0.4233 0.3819 0.058 Uiso 1 1 calc R . .
C51 C 1.1688(4) 0.4568(3) 0.3727(2) 0.0397(11) Uani 1 1 d . . .
C52 C 1.1728(6) 0.4663(4) 0.4369(3) 0.0659(18) Uani 1 1 d . A .
H52A H 1.0928 0.4514 0.4506 0.099 Uiso 1 1 calc R . .
H52B H 1.1881 0.5167 0.4464 0.099 Uiso 1 1 calc R . .
H52C H 1.2402 0.4369 0.4548 0.099 Uiso 1 1 calc R . .
C53 C 1.1375(5) 0.3800(3) 0.3570(3) 0.0540(15) Uani 1 1 d . A .
H53A H 1.0556 0.3677 0.3701 0.081 Uiso 1 1 calc R . .
H53B H 1.2013 0.3482 0.3749 0.081 Uiso 1 1 calc R . .
H53C H 1.1354 0.3745 0.3159 0.081 Uiso 1 1 calc R . .
C54 C 1.2981(4) 0.4728(3) 0.3526(3) 0.0630(18) Uani 1 1 d . A .
H54A H 1.3595 0.4401 0.3711 0.095 Uiso 1 1 calc R . .
H54B H 1.3212 0.5222 0.3622 0.095 Uiso 1 1 calc R . .
H54C H 1.2965 0.4664 0.3115 0.095 Uiso 1 1 calc R . .
N60 N 1.144(2) 0.1569(13) 0.1747(10) 0.103(7) Uani 0.311(6) 1 d PD B 1
C61 C 1.1239(19) 0.2091(11) 0.1965(10) 0.059(4) Uani 0.311(6) 1 d PD B 1
C62 C 1.087(3) 0.2747(11) 0.2201(11) 0.059(5) Uani 0.311(6) 1 d PD B 1
N60X N 1.138(3) 0.3575(19) 0.1616(16) 0.103(7) Uani 0.189(6) 1 d PD B 2
C61X C 1.114(3) 0.3108(16) 0.1896(15) 0.059(4) Uani 0.189(6) 1 d PD B 2
C62X C 1.104(5) 0.2465(17) 0.220(2) 0.059(5) Uani 0.189(6) 1 d PD B 2

loop_
_atom_site_aniso_label
_atom_site_aniso_U_11
_atom_site_aniso_U_22
_atom_site_aniso_U_33
_atom_site_aniso_U_23
_atom_site_aniso_U_13
_atom_site_aniso_U_12
W1 0.01465(8) 0.01786(8) 0.01130(8) -0.00121(5) -0.00166(5) 0.00097(5)
S1 0.0131(4) 0.0243(5) 0.0145(4) 0.0012(4) -0.0002(3) -0.0030(4)
S2 0.0142(4) 0.0268(6) 0.0120(4) -0.0012(4) 0.0005(3) 0.0030(4)
S21 0.0222(5) 0.0272(6) 0.0151(5) -0.0014(4) 0.0008(4) 0.0056(4)
S22 0.0214(5) 0.0210(5) 0.0207(5) -0.0012(4) -0.0053(4) -0.0013(4)
S41 0.0138(4) 0.0236(5) 0.0206(5) 0.0028(4) 0.0025(4) 0.0001(4)
S42 0.0140(4) 0.0188(5) 0.0192(5) -0.0008(4) 0.0036(4) 0.0003(4)
S1X 0.0131(4) 0.0243(5) 0.0145(4) 0.0012(4) -0.0002(3) -0.0030(4)
S2X 0.0142(4) 0.0268(6) 0.0120(4) -0.0012(4) 0.0005(3) 0.0030(4)
S21X 0.0222(5) 0.0272(6) 0.0151(5) -0.0014(4) 0.0008(4) 0.0056(4)
S22X 0.0214(5) 0.0210(5) 0.0207(5) -0.0012(4) -0.0053(4) -0.0013(4)
S41X 0.0138(4) 0.0236(5) 0.0206(5) 0.0028(4) 0.0025(4) 0.0001(4)
S42X 0.0140(4) 0.0188(5) 0.0192(5) -0.0008(4) 0.0036(4) 0.0003(4)
C1 0.0181(17) 0.032(2) 0.0143(17) -0.0015(15) -0.0010(13) -0.0019(15)
C2 0.0189(17) 0.031(2) 0.0122(16) -0.0020(14) -0.0008(13) -0.0018(15)
C3 0.0168(17) 0.0264(19) 0.0153(17) -0.0024(14) -0.0009(13) -0.0015(14)
C4 0.0201(17) 0.0258(19) 0.0141(17) -0.0018(14) -0.0025(14) -0.0020(14)
C5 0.0226(18) 0.0271(19) 0.0141(17) -0.0001(14) 0.0019(14) -0.0021(15)
C6 0.0199(17) 0.0230(18) 0.0148(17) -0.0007(14) 0.0033(13) -0.0020(14)
C7 0.0168(17) 0.033(2) 0.0194(18) 0.0003(15) 0.0062(14) -0.0027(15)
C8 0.025(2) 0.046(3) 0.040(2) 0.008(2) 0.0119(18) 0.0087(19)
C9 0.028(2) 0.044(3) 0.022(2) -0.0044(17) 0.0096(16) -0.0061(18)
C10 0.025(2) 0.046(3) 0.029(2) -0.0050(19) 0.0078(16) -0.0133(18)
C11 0.025(2) 0.063(3) 0.0136(18) 0.0022(18) -0.0065(15) -0.0073(19)
C12 0.036(3) 0.151(7) 0.074(4) 0.081(5) -0.018(3) -0.014(4)
C13 0.027(2) 0.064(3) 0.028(2) -0.001(2) -0.0092(18) -0.001(2)
C14 0.040(3) 0.127(6) 0.061(4) -0.063(4) -0.006(3) -0.006(3)
C21 0.032(2) 0.0250(19) 0.0173(18) -0.0010(15) -0.0020(15) 0.0037(16)
C22 0.029(2) 0.0239(19) 0.0245(19) -0.0046(15) -0.0044(16) 0.0041(16)
C23 0.025(2) 0.029(2) 0.031(2) -0.0021(17) 0.0022(16) 0.0012(16)
C24 0.039(2) 0.027(2) 0.036(2) -0.0075(18) 0.0028(19) -0.0079(18)
C25 0.039(2) 0.028(2) 0.041(3) -0.0152(19) 0.011(2) -0.0006(18)
C26 0.034(2) 0.027(2) 0.0174(18) 0.0022(15) 0.0019(15) 0.0047(17)
C27 0.035(2) 0.028(2) 0.032(2) 0.0017(17) 0.0112(18) 0.0059(17)
C28 0.051(3) 0.044(3) 0.085(4) -0.018(3) 0.038(3) 0.001(2)
C29 0.041(3) 0.045(3) 0.032(2) 0.007(2) 0.0127(19) 0.003(2)
C30 0.031(2) 0.063(3) 0.042(3) 0.018(2) 0.006(2) 0.020(2)
C31 0.050(3) 0.047(3) 0.059(3) -0.026(3) 0.016(3) -0.023(2)
C32 0.043(3) 0.052(3) 0.072(4) -0.028(3) 0.007(3) -0.023(3)
C33 0.074(5) 0.134(7) 0.077(5) -0.063(5) 0.024(4) -0.056(5)
C34 0.077(5) 0.030(3) 0.181(9) -0.013(4) 0.018(5) -0.016(3)
C41 0.0171(17) 0.0206(18) 0.0232(18) -0.0007(14) 0.0015(14) 0.0007(14)
C42 0.0165(17) 0.0178(17) 0.0250(18) 0.0004(14) 0.0032(14) -0.0018(13)
C43 0.0179(17) 0.0213(18) 0.031(2) 0.0012(15) 0.0013(15) -0.0003(14)
C44 0.0190(18) 0.026(2) 0.034(2) 0.0062(16) 0.0000(15) 0.0022(15)
C45 0.0234(19) 0.0251(19) 0.029(2) 0.0062(16) 0.0039(15) -0.0007(15)
C46 0.0173(17) 0.0209(18) 0.0172(17) -0.0021(13) 0.0023(13) -0.0021(13)
C47 0.0185(17) 0.0258(19) 0.0210(18) -0.0009(15) 0.0058(14) -0.0031(14)
C48 0.037(2) 0.039(2) 0.036(2) -0.0083(19) 0.0176(19) -0.0002(19)
C49 0.023(2) 0.064(3) 0.033(2) -0.006(2) 0.0013(17) -0.018(2)
C50 0.029(2) 0.038(2) 0.052(3) 0.014(2) 0.017(2) -0.0009(19)
C51 0.023(2) 0.040(3) 0.056(3) 0.020(2) 0.000(2) 0.0058(18)
C52 0.059(4) 0.083(5) 0.053(4) 0.013(3) -0.012(3) 0.029(3)
C53 0.036(3) 0.040(3) 0.087(4) 0.018(3) 0.007(3) 0.013(2)
C54 0.023(2) 0.067(4) 0.099(5) 0.046(4) 0.005(3) 0.012(2)
N60 0.092(14) 0.097(15) 0.111(16) -0.011(12) -0.056(12) 0.018(11)
C61 0.052(9) 0.047(9) 0.075(12) 0.010(9) -0.007(8) -0.006(8)
C62 0.077(13) 0.033(15) 0.072(10) -0.014(13) 0.044(9) 0.008(13)
N60X 0.092(14) 0.097(15) 0.111(16) -0.011(12) -0.056(12) 0.018(11)
C61X 0.052(9) 0.047(9) 0.075(12) 0.010(9) -0.007(8) -0.006(8)
C62X 0.077(13) 0.033(15) 0.072(10) -0.014(13) 0.044(9) 0.008(13)

loop_
_atom_type_symbol
_atom_type_description
_atom_type_scat_dispersion_real
_atom_type_scat_dispersion_imag
_atom_type_scat_source
C C 0.0033 0.0016 'International Tables Vol C Tables 4.2.6.8 and 6.1.1.4'
H H 0.0000 0.0000 'International Tables Vol C Tables 4.2.6.8 and 6.1.1.4'
N N 0.0061 0.0033 'International Tables Vol C Tables 4.2.6.8 and 6.1.1.4'
S S 0.1246 0.1234 'International Tables Vol C Tables 4.2.6.8 and 6.1.1.4'
W W -0.8490 6.8722 'International Tables Vol C Tables 4.2.6.8 and 6.1.1.4'

loop_
_geom_angle_atom_site_label_1
_geom_angle_atom_site_label_2
_geom_angle_atom_site_label_3
_geom_angle
S2X W1 S1X 82.6(2)
S2X W1 S22 155.5(2)
S1X W1 S22 93.59(17)
S2X W1 S42 119.5(2)
S1X W1 S42 65.12(19)
S22 W1 S42 79.75(4)
S2X W1 S21 92.30(19)
S1X W1 S21 155.5(2)
S22 W1 S21 81.18(4)
S42 W1 S21 135.99(4)
S2X W1 S1 85.34(18)
S1X W1 S1 21.84(19)
S22 W1 S1 82.55(4)
S42 W1 S1 81.63(3)
S21 W1 S1 134.22(4)
S2X W1 S41 68.0(2)
S1X W1 S41 115.55(19)
S22 W1 S41 133.86(4)
S42 W1 S41 81.39(3)
S21 W1 S41 83.99(4)
S1 W1 S41 135.24(4)
S2X W1 S41X 83.7(3)
S1X W1 S41X 135.6(3)
S22 W1 S41X 114.63(19)
S42 W1 S41X 86.00(17)
S21 W1 S41X 66.84(19)
S1 W1 S41X 156.7(2)
S41 W1 S41X 22.12(19)
S2X W1 S2 18.8(2)
S1X W1 S2 85.48(17)
S22 W1 S2 137.02(4)
S42 W1 S2 135.87(4)
S21 W1 S2 82.39(4)
S1 W1 S2 81.11(3)
S41 W1 S2 82.97(4)
S41X W1 S2 94.45(17)
S2X W1 S21X 83.3(3)
S1X W1 S21X 136.8(3)
S22 W1 S21X 83.08(19)
S42 W1 S21X 153.2(2)
S21 W1 S21X 19.1(2)
S1 W1 S21X 116.4(2)
S41 W1 S21X 96.2(2)
S41X W1 S21X 82.7(3)
S2 W1 S21X 69.42(19)
S2X W1 S42X 139.7(3)
S1X W1 S42X 82.3(2)
S22 W1 S42X 62.71(18)
S42 W1 S42X 22.44(18)
S21 W1 S42X 115.40(18)
S1 W1 S42X 93.88(17)
S41 W1 S42X 85.53(16)
S41X W1 S42X 81.5(2)
S2 W1 S42X 157.65(18)
S21X W1 S42X 131.1(3)
S2X W1 S22X 135.5(3)
S1X W1 S22X 81.3(3)
S22 W1 S22X 21.19(19)
S42 W1 S22X 90.18(19)
S21 W1 S22X 85.87(18)
S1 W1 S22X 65.65(19)
S41 W1 S22X 154.9(2)
S41X W1 S22X 134.3(3)
S2 W1 S22X 118.36(19)
S21X W1 S22X 80.8(3)
S42X W1 S22X 78.2(3)
C1 S1 W1 107.81(13)
C2 S2 W1 106.35(13)
C21 S21 W1 107.03(14)
C22 S22 W1 107.34(14)
C41 S41 W1 106.36(13)
C42 S42 W1 105.20(13)
C1 S1X W1 105.5(3)
C2 S2X W1 105.8(3)
C21 S21X W1 107.4(4)
C22 S22X W1 102.4(4)
C41 S41X W1 104.4(3)
C42 S42X W1 103.5(3)
C2 C1 C6 119.3(3)
C2 C1 S1 116.7(3)
C6 C1 S1 123.8(3)
C2 C1 S1X 115.6(3)
C6 C1 S1X 119.9(3)
S1 C1 S1X 28.6(2)
C1 C2 C3 121.2(3)
C1 C2 S2 120.5(3)
C3 C2 S2 118.0(3)
C1 C2 S2X 118.1(3)
C3 C2 S2X 117.2(3)
S2 C2 S2X 24.7(3)
C4 C3 C2 119.9(3)
C3 C4 C5 118.1(3)
C3 C4 C11 122.9(3)
C5 C4 C11 119.0(3)
C6 C5 C4 124.6(3)
C5 C6 C1 117.0(3)
C5 C6 C7 119.9(3)
C1 C6 C7 123.2(3)
C9 C7 C6 112.0(3)
C9 C7 C8 107.1(3)
C6 C7 C8 110.1(3)
C9 C7 C10 106.1(3)
C6 C7 C10 110.4(3)
C8 C7 C10 111.0(3)
C13 C11 C12 111.2(4)
C13 C11 C4 112.9(3)
C12 C11 C4 110.9(4)
C13 C11 C14 106.7(4)
C12 C11 C14 107.2(6)
C4 C11 C14 107.5(4)
C22 C21 C26 119.2(4)
C22 C21 S21X 116.7(4)
C26 C21 S21X 120.1(4)
C22 C21 S21 116.5(3)
C26 C21 S21 123.9(3)
S21X C21 S21 25.8(3)
C21 C22 C23 122.5(4)
C21 C22 S22 120.8(3)
C23 C22 S22 116.4(3)
C21 C22 S22X 119.4(4)
C23 C22 S22X 113.5(4)
S22 C22 S22X 28.1(3)
C24 C23 C22 118.9(4)
C23 C24 C25 117.8(4)
C23 C24 C31 121.6(4)
C25 C24 C31 120.5(4)
C26 C25 C24 125.4(4)
C25 C26 C21 116.0(4)
C25 C26 C27 120.3(4)
C21 C26 C27 123.6(4)
C29 C27 C26 109.8(4)
C29 C27 C28 108.4(4)
C26 C27 C28 112.1(4)
C29 C27 C30 109.4(4)
C26 C27 C30 110.9(3)
C28 C27 C30 106.2(4)
C32 C31 C34 109.1(5)
C32 C31 C24 112.8(4)
C34 C31 C24 108.9(5)
C32 C31 C33 108.1(6)
C34 C31 C33 109.8(6)
C24 C31 C33 108.1(4)
C42 C41 C46 119.7(3)
C42 C41 S41 116.4(3)
C46 C41 S41 123.5(3)
C42 C41 S41X 115.8(3)
C46 C41 S41X 118.8(3)
S41 C41 S41X 29.4(3)
C43 C42 C41 121.2(3)
C43 C42 S42 118.2(3)
C41 C42 S42 120.4(3)
C43 C42 S42X 111.9(3)
C41 C42 S42X 120.7(3)
S42 C42 S42X 30.5(2)
C44 C43 C42 119.9(3)
C43 C44 C45 118.2(4)
C43 C44 C51 122.1(4)
C45 C44 C51 119.7(4)
C46 C45 C44 124.9(4)
C45 C46 C41 116.0(3)
C45 C46 C47 120.4(3)
C41 C46 C47 123.6(3)
C49 C47 C48 111.3(4)
C49 C47 C46 109.8(3)
C48 C47 C46 110.7(3)
C49 C47 C50 107.5(4)
C48 C47 C50 106.0(3)
C46 C47 C50 111.6(3)
C53 C51 C54 107.5(5)
C53 C51 C52 110.1(5)
C54 C51 C52 109.0(5)
C53 C51 C44 109.2(4)
C54 C51 C44 112.3(4)
C52 C51 C44 108.7(4)
N60 C61 C62 174(3)
N60X C61X C62X 170(4)

loop_
_geom_bond_atom_site_label_1
_geom_bond_atom_site_label_2
_geom_bond_distance
W1 S2X 2.309(7)
W1 S1X 2.338(7)
W1 S22 2.3518(10)
W1 S42 2.3574(10)
W1 S21 2.3598(10)
W1 S1 2.3606(10)
W1 S41 2.3628(10)
W1 S41X 2.370(7)
W1 S2 2.3739(10)
W1 S21X 2.375(7)
W1 S42X 2.381(7)
W1 S22X 2.383(7)
S1 C1 1.748(4)
S2 C2 1.738(4)
S21 C21 1.773(4)
S22 C22 1.723(4)
S41 C41 1.763(4)
S42 C42 1.739(4)
S1X C1 1.840(8)
S2X C2 1.829(8)
S21X C21 1.745(8)
S22X C22 1.834(8)
S41X C41 1.814(8)
S42X C42 1.761(8)
C1 C2 1.411(5)
C1 C6 1.428(5)
C2 C3 1.411(5)
C3 C4 1.375(5)
C4 C5 1.410(5)
C4 C11 1.528(5)
C5 C6 1.377(5)
C6 C7 1.538(5)
C7 C9 1.535(5)
C7 C8 1.541(6)
C7 C10 1.544(6)
C11 C13 1.505(6)
C11 C12 1.509(7)
C11 C14 1.556(8)
C21 C22 1.391(6)
C21 C26 1.437(5)
C22 C23 1.413(6)
C23 C24 1.380(6)
C24 C25 1.408(6)
C24 C31 1.530(6)
C25 C26 1.378(6)
C26 C27 1.538(6)
C27 C29 1.530(6)
C27 C28 1.545(6)
C27 C30 1.556(7)
C31 C32 1.503(8)
C31 C34 1.521(9)
C31 C33 1.551(9)
C41 C42 1.412(5)
C41 C46 1.429(5)
C42 C43 1.402(5)
C43 C44 1.371(5)
C44 C45 1.411(5)
C44 C51 1.544(5)
C45 C46 1.380(5)
C46 C47 1.538(5)
C47 C49 1.523(5)
C47 C48 1.538(5)
C47 C50 1.539(6)
C51 C53 1.515(7)
C51 C54 1.526(7)
C51 C52 1.533(8)
N60 C61 1.13(3)
C61 C62 1.42(2)
N60X C61X 1.14(3)
C61X C62X 1.42(2)
